data_4338059
loop_
_publ_author_name
'Hald\'on, Estela'
'Delgado-Rebollo, Manuela'
'Prieto, Auxiliadora'
'Alvarez, Eleuterio'
'Maya, Celia'
'Nicasio, M. Carmen'
'P\'erez, Pedro J'

_publ_section_title
;
 Synthesis, Structural Characterization, Reactivity, and Catalytic
 Properties of Copper(I) Complexes with a Series of Tetradentate Tripodal
 Tris(pyrazolylmethyl)amine Ligands.
;
_journal_issue 8
_journal_name_full 'Inorganic chemistry'
_journal_page_first 4192
_journal_page_last 4201
_journal_paper_doi 10.1021/ic500311y
_journal_volume 53
_journal_year 2014
_chemical_formula_moiety 'C84 H132 Cu4 N28, 4(F6 P), 3(C H2 Cl2)'
_chemical_formula_sum 'C87 H138 Cl6 Cu4 F24 N28 P4'
_chemical_formula_weight 2622.99
_chemical_name_systematic
; 
 ? 
;
_space_group_IT_number 2
_symmetry_cell_setting triclinic
_symmetry_space_group_name_Hall '-P 1'
_symmetry_space_group_name_H-M 'P -1'
_atom_sites_solution_hydrogens geom
_atom_sites_solution_primary direct
_atom_sites_solution_secondary difmap
_audit_creation_method SHELXL-97
_cell_angle_alpha 78.537(3)
_cell_angle_beta 74.054(2)
_cell_angle_gamma 71.455(3)
_cell_formula_units_Z 2
_cell_length_a 16.4932(14)
_cell_length_b 17.2851(13)
_cell_length_c 24.641(2)
_cell_measurement_reflns_used 7305
_cell_measurement_temperature 173(2)
_cell_measurement_theta_max 22.48
_cell_measurement_theta_min 2.30
_cell_volume 6355.8(9)
_computing_cell_refinement 'APEX2 Software Suite (Bruker, 2007)'
_computing_data_collection 'APEX2 Software Suite (Bruker, 2007)'
_computing_data_reduction 'APEX2 Software Suite (Bruker, 2007)'
_computing_molecular_graphics 'SHELXTL (Sheldrick, 2008)'
_computing_publication_material 'SHELXTL and publCIF (Westrip, 2010)'
_computing_structure_refinement 'SHELXL97 (Sheldrick, 2008)'
_computing_structure_solution 'SIR2002 (Burla et al., 2003)'
_diffrn_ambient_temperature 173(2)
_diffrn_detector_area_resol_mean 8.26
_diffrn_measured_fraction_theta_full 0.990
_diffrn_measured_fraction_theta_max 0.990
_diffrn_measurement_device_type
;
 Bruker-Nonius X8kappa APEX II CCD area detector
;
_diffrn_measurement_method 'phi and omega scans with narrow frames'
_diffrn_radiation_monochromator graphite
_diffrn_radiation_source 'fine-focus sealed tube'
_diffrn_radiation_type MoK\a
_diffrn_radiation_wavelength 0.71073
_diffrn_reflns_av_R_equivalents 0.0516
_diffrn_reflns_av_sigmaI/netI 0.0944
_diffrn_reflns_limit_h_max 19
_diffrn_reflns_limit_h_min -19
_diffrn_reflns_limit_k_max 20
_diffrn_reflns_limit_k_min -20
_diffrn_reflns_limit_l_max 29
_diffrn_reflns_limit_l_min -28
_diffrn_reflns_number 50435
_diffrn_reflns_theta_full 25.25
_diffrn_reflns_theta_max 25.25
_diffrn_reflns_theta_min 1.25
_diffrn_standards_decay_% 0
_exptl_absorpt_coefficient_mu 0.922
_exptl_absorpt_correction_T_max 0.8321
_exptl_absorpt_correction_T_min 0.7594
_exptl_absorpt_correction_type multi-scan
_exptl_absorpt_process_details
;
 program SADABS, Bruker (2001).
;
_exptl_crystal_colour yellow
_exptl_crystal_density_diffrn 1.371
_exptl_crystal_density_method 'not measured'
_exptl_crystal_description plate
_exptl_crystal_F_000 2700
_exptl_crystal_size_max 0.30
_exptl_crystal_size_mid 0.25
_exptl_crystal_size_min 0.20
_platon_squeeze_details
;
;
_refine_diff_density_max 1.479
_refine_diff_density_min -0.969
_refine_diff_density_rms 0.116
_refine_ls_extinction_method none
_refine_ls_goodness_of_fit_ref 1.017
_refine_ls_hydrogen_treatment constr
_refine_ls_matrix_type fullcycle
_refine_ls_number_parameters 1414
_refine_ls_number_reflns 22336
_refine_ls_number_restraints 351
_refine_ls_restrained_S_all 1.098
_refine_ls_R_factor_all 0.1298
_refine_ls_R_factor_gt 0.0837
_refine_ls_shift/su_max 0.002
_refine_ls_shift/su_mean 0.000
_refine_ls_structure_factor_coef Fsqd
_refine_ls_weighting_details 'calc w=1/[\s^2^(Fo^2^)+(0.1655P)^2^+0.0000P] where P=(Fo^2^+2Fc^2^)/3'
_refine_ls_weighting_scheme calc
_refine_ls_wR_factor_gt 0.1398
_refine_ls_wR_factor_ref 0.1877
_reflns_number_gt 12474
_reflns_number_total 22336
_reflns_threshold_expression >2sigma(I)
_cod_data_source_file ic500311y_si_003.cif
_cod_data_source_block ea04013a
_cod_depositor_comments
;
The following automatic conversions were performed:

'_symmetry_cell_setting' value 'Triclinic' changed to 'triclinic'
according to
/usr/data/users/saulius/automatic-downloads/rss-feeds/ACS/lib/dictionaries/cif_core.dic
dictionary named 'cif_core.dic' version 2.4.2 from 2011-04-26.

Automatic conversion script
Id: cif_fix_values 2281 2013-09-26 08:29:07Z andrius 

 Adding full bibliography for 4338055--4338060.cif.
;
_cod_database_code 4338059

loop_
_symmetry_equiv_pos_as_xyz
'x, y, z'
'-x, -y, -z'

loop_
_atom_site_label
_atom_site_type_symbol
_atom_site_fract_x
_atom_site_fract_y
_atom_site_fract_z
_atom_site_U_iso_or_equiv
_atom_site_adp_type
_atom_site_occupancy
_atom_site_symmetry_multiplicity
_atom_site_calc_flag
_atom_site_refinement_flags
Cu1 Cu -0.05079(5) 0.44339(5) 0.21094(3) 0.0386(2) Uani 1 1 d .
Cu2 Cu 0.37380(5) 0.47226(5) 0.15710(4) 0.0437(2) Uani 1 1 d .
Cu3 Cu 0.11525(5) 0.89272(5) 0.14602(4) 0.0423(2) Uani 1 1 d .
Cu4 Cu -0.14494(6) 0.74646(5) 0.39528(4) 0.0478(3) Uani 1 1 d .
N1 N 0.1883(3) 0.3437(3) 0.1576(2) 0.0368(12) Uani 1 1 d .
N2 N 0.1049(3) 0.3351(3) 0.2534(2) 0.0389(12) Uani 1 1 d .
N3 N 0.0179(3) 0.3489(3) 0.2556(2) 0.0359(12) Uani 1 1 d .
N4 N 0.0824(3) 0.4333(3) 0.1017(2) 0.0386(12) Uani 1 1 d .
N5 N 0.0089(3) 0.4805(3) 0.1341(2) 0.0399(12) Uani 1 1 d .
N6 N 0.3437(4) 0.3150(3) 0.1483(2) 0.0451(13) Uani 1 1 d .
N7 N 0.3844(4) 0.3538(3) 0.1713(3) 0.0471(14) Uani 1 1 d .
N8 N 0.3514(3) 0.6943(3) 0.1040(2) 0.0400(13) Uani 1 1 d .
N9 N 0.3953(4) 0.6169(3) 0.1925(2) 0.0431(13) Uani 1 1 d .
N10 N 0.3749(4) 0.5438(3) 0.2093(2) 0.0433(13) Uani 1 1 d .
N11 N 0.3102(3) 0.5997(3) 0.0670(2) 0.0407(12) Uani 1 1 d .
N12 N 0.3626(3) 0.5215(3) 0.0772(2) 0.0370(12) Uani 1 1 d .
N13 N 0.2877(3) 0.8315(3) 0.0656(2) 0.0404(13) Uani 1 1 d .
N14 N 0.2017(3) 0.8787(3) 0.0733(2) 0.0389(12) Uani 1 1 d .
N15 N -0.0511(4) 0.9397(3) 0.2823(2) 0.0441(13) Uani 1 1 d .
N16 N -0.0794(4) 0.9399(3) 0.1889(2) 0.0433(13) Uani 1 1 d .
N17 N -0.0074(3) 0.8969(3) 0.1518(2) 0.0405(12) Uani 1 1 d .
N18 N 0.1061(4) 0.8920(3) 0.2683(2) 0.0429(13) Uani 1 1 d .
N19 N 0.1492(4) 0.9106(3) 0.2138(2) 0.0450(13) Uani 1 1 d .
N20 N -0.1271(4) 0.9171(3) 0.3797(2) 0.0448(13) Uani 1 1 d .
N21 N -0.1235(4) 0.8444(3) 0.4139(2) 0.0483(14) Uani 1 1 d .
N22 N -0.2006(3) 0.5714(3) 0.3585(2) 0.0386(12) Uani 1 1 d .
N23 N -0.0986(4) 0.5638(3) 0.4174(2) 0.0418(13) Uani 1 1 d .
N24 N -0.0732(4) 0.6344(3) 0.4129(2) 0.0439(13) Uani 1 1 d .
N25 N -0.2418(4) 0.7141(3) 0.3210(2) 0.0414(12) Uani 1 1 d .
N26 N -0.2415(4) 0.7647(3) 0.3563(2) 0.0464(13) Uani 1 1 d .
N27 N -0.2172(4) 0.4859(3) 0.2989(2) 0.0409(12) Uani 1 1 d .
N28 N -0.1780(3) 0.4817(3) 0.2425(2) 0.0365(12) Uani 1 1 d .
C1 C 0.1540(4) 0.3839(4) 0.2103(3) 0.0429(15) Uani 1 1 d .
H1A H 0.2033 0.3886 0.2238 0.051 Uiso 1 1 calc R
H1B H 0.1154 0.4399 0.2026 0.051 Uiso 1 1 calc R
C2 C 0.1248(4) 0.3507(4) 0.1262(3) 0.0410(15) Uani 1 1 d .
H2A H 0.0784 0.3271 0.1516 0.049 Uiso 1 1 calc R
H2B H 0.1538 0.3162 0.0948 0.049 Uiso 1 1 calc R
C3 C 0.2701(4) 0.3606(4) 0.1225(3) 0.0459(17) Uani 1 1 d .
H3A H 0.2813 0.3447 0.0841 0.055 Uiso 1 1 calc R
H3B H 0.2639 0.4202 0.1184 0.055 Uiso 1 1 calc R
C4 C 0.1366(5) 0.2659(4) 0.2865(3) 0.0466(16) Uani 1 1 d .
C5 C 0.0669(5) 0.2324(4) 0.3121(3) 0.0433(15) Uani 1 1 d .
C6 C -0.0056(5) 0.2857(4) 0.2920(3) 0.0405(15) Uani 1 1 d .
C7 C 0.2296(5) 0.2366(5) 0.2906(4) 0.069(2) Uani 1 1 d .
H7A H 0.2679 0.2341 0.2524 0.103 Uiso 1 1 calc R
H7B H 0.2409 0.1817 0.3123 0.103 Uiso 1 1 calc R
H7C H 0.2418 0.2745 0.3100 0.103 Uiso 1 1 calc R
C8 C 0.0668(6) 0.1562(5) 0.3524(3) 0.062(2) Uani 1 1 d .
H8A H 0.0714 0.1114 0.3319 0.092 Uiso 1 1 calc R
H8B H 0.0121 0.1654 0.3818 0.092 Uiso 1 1 calc R
H8C H 0.1169 0.1415 0.3702 0.092 Uiso 1 1 calc R
C9 C -0.0952(5) 0.2783(5) 0.3046(3) 0.0547(19) Uani 1 1 d .
H9A H -0.1222 0.2826 0.3450 0.082 Uiso 1 1 calc R
H9B H -0.0934 0.2250 0.2956 0.082 Uiso 1 1 calc R
H9C H -0.1299 0.3225 0.2816 0.082 Uiso 1 1 calc R
C10 C 0.1030(5) 0.4741(5) 0.0490(3) 0.0464(16) Uani 1 1 d .
C11 C 0.0438(5) 0.5490(5) 0.0468(3) 0.0518(17) Uani 1 1 d .
C12 C -0.0141(5) 0.5503(4) 0.1016(3) 0.0457(16) Uani 1 1 d .
C13 C 0.1786(5) 0.4377(6) 0.0026(3) 0.071(2) Uani 1 1 d .
H13A H 0.2029 0.3791 0.0144 0.107 Uiso 1 1 calc R
H13B H 0.2242 0.4660 -0.0047 0.107 Uiso 1 1 calc R
H13C H 0.1579 0.4444 -0.0322 0.107 Uiso 1 1 calc R
C14 C 0.0377(6) 0.6172(5) -0.0013(3) 0.067(2) Uani 1 1 d .
H14A H 0.0249 0.6698 0.0131 0.101 Uiso 1 1 calc R
H14B H -0.0093 0.6187 -0.0190 0.101 Uiso 1 1 calc R
H14C H 0.0937 0.6079 -0.0296 0.101 Uiso 1 1 calc R
C15 C -0.0899(5) 0.6210(4) 0.1235(3) 0.0559(19) Uani 1 1 d .
H15A H -0.1289 0.6005 0.1571 0.084 Uiso 1 1 calc R
H15B H -0.1226 0.6477 0.0939 0.084 Uiso 1 1 calc R
H15C H -0.0675 0.6609 0.1339 0.084 Uiso 1 1 calc R
C16 C 0.3790(5) 0.2327(4) 0.1534(3) 0.0518(18) Uani 1 1 d .
C17 C 0.4452(5) 0.2161(4) 0.1829(4) 0.0572(19) Uani 1 1 d .
C18 C 0.4462(5) 0.2939(5) 0.1925(3) 0.0531(18) Uani 1 1 d .
C19 C 0.3475(6) 0.1748(5) 0.1322(4) 0.077(3) Uani 1 1 d .
H19A H 0.2867 0.1775 0.1526 0.116 Uiso 1 1 calc R
H19B H 0.3849 0.1186 0.1387 0.116 Uiso 1 1 calc R
H19C H 0.3501 0.1902 0.0914 0.116 Uiso 1 1 calc R
C20 C 0.5030(6) 0.1344(5) 0.2024(4) 0.084(3) Uani 1 1 d .
H20A H 0.4664 0.1001 0.2265 0.126 Uiso 1 1 calc R
H20B H 0.5404 0.1429 0.2241 0.126 Uiso 1 1 calc R
H20C H 0.5400 0.1069 0.1692 0.126 Uiso 1 1 calc R
C21 C 0.5080(6) 0.3120(6) 0.2190(4) 0.079(3) Uani 1 1 d .
H21A H 0.5663 0.3020 0.1932 0.118 Uiso 1 1 calc R
H21B H 0.5115 0.2763 0.2550 0.118 Uiso 1 1 calc R
H21C H 0.4868 0.3697 0.2261 0.118 Uiso 1 1 calc R
C22 C 0.4219(4) 0.6448(4) 0.1325(3) 0.0370(14) Uani 1 1 d .
H22A H 0.4545 0.5959 0.1124 0.044 Uiso 1 1 calc R
H22B H 0.4634 0.6775 0.1282 0.044 Uiso 1 1 calc R
C23 C 0.2823(4) 0.6566(4) 0.1083(3) 0.0406(15) Uani 1 1 d .
H23A H 0.2684 0.6273 0.1470 0.049 Uiso 1 1 calc R
H23B H 0.2284 0.6997 0.1017 0.049 Uiso 1 1 calc R
C24 C 0.3211(5) 0.7805(4) 0.1142(3) 0.0415(15) Uani 1 1 d .
H24A H 0.3703 0.7975 0.1192 0.050 Uiso 1 1 calc R
H24B H 0.2741 0.7876 0.1494 0.050 Uiso 1 1 calc R
C25 C 0.3849(5) 0.6552(5) 0.2384(3) 0.0521(17) Uani 1 1 d .
C26 C 0.3554(5) 0.6047(5) 0.2868(3) 0.0613(19) Uani 1 1 d .
C27 C 0.3511(5) 0.5361(5) 0.2662(3) 0.0558(18) Uani 1 1 d .
C28 C 0.4064(6) 0.7350(5) 0.2334(4) 0.073(2) Uani 1 1 d .
H28A H 0.4671 0.7295 0.2120 0.109 Uiso 1 1 calc R
H28B H 0.3995 0.7485 0.2715 0.109 Uiso 1 1 calc R
H28C H 0.3665 0.7788 0.2135 0.109 Uiso 1 1 calc R
C29 C 0.3348(7) 0.6195(8) 0.3471(4) 0.101(4) Uani 1 1 d .
H29A H 0.2940 0.6743 0.3518 0.151 Uiso 1 1 calc R
H29B H 0.3891 0.6159 0.3578 0.151 Uiso 1 1 calc R
H29C H 0.3078 0.5780 0.3716 0.151 Uiso 1 1 calc R
C30 C 0.3230(7) 0.4649(6) 0.2991(4) 0.083(3) Uani 1 1 d .
H30A H 0.3388 0.4217 0.2745 0.124 Uiso 1 1 calc R
H30B H 0.2592 0.4813 0.3139 0.124 Uiso 1 1 calc R
H30C H 0.3523 0.4440 0.3309 0.124 Uiso 1 1 calc R
C31 C 0.3046(4) 0.6159(4) 0.0109(3) 0.0444(16) Uani 1 1 d .
C32 C 0.3561(4) 0.5474(4) -0.0149(3) 0.0428(15) Uani 1 1 d .
C33 C 0.3893(4) 0.4900(4) 0.0278(3) 0.0395(14) Uani 1 1 d .
C34 C 0.2499(6) 0.6942(5) -0.0129(4) 0.071(2) Uani 1 1 d .
H34A H 0.1877 0.6980 0.0034 0.106 Uiso 1 1 calc R
H34B H 0.2620 0.6962 -0.0543 0.106 Uiso 1 1 calc R
H34C H 0.2637 0.7405 -0.0036 0.106 Uiso 1 1 calc R
C35 C 0.3731(5) 0.5352(5) -0.0757(3) 0.060(2) Uani 1 1 d .
H35A H 0.4353 0.5293 -0.0937 0.090 Uiso 1 1 calc R
H35B H 0.3368 0.5827 -0.0955 0.090 Uiso 1 1 calc R
H35C H 0.3583 0.4854 -0.0778 0.090 Uiso 1 1 calc R
C36 C 0.4474(5) 0.4054(4) 0.0228(3) 0.0489(17) Uani 1 1 d .
H36A H 0.4632 0.3810 0.0592 0.073 Uiso 1 1 calc R
H36B H 0.5007 0.4069 -0.0068 0.073 Uiso 1 1 calc R
H36C H 0.4166 0.3723 0.0126 0.073 Uiso 1 1 calc R
C37 C 0.3311(5) 0.8427(5) 0.0118(3) 0.0546(19) Uani 1 1 d .
C38 C 0.2733(5) 0.8998(5) -0.0188(3) 0.0533(19) Uani 1 1 d .
C39 C 0.1941(4) 0.9198(4) 0.0217(3) 0.0407(15) Uani 1 1 d .
C40 C 0.4262(6) 0.7978(7) -0.0099(4) 0.099(4) Uani 1 1 d .
H40A H 0.4504 0.7636 0.0219 0.148 Uiso 1 1 calc R
H40B H 0.4595 0.8378 -0.0277 0.148 Uiso 1 1 calc R
H40C H 0.4304 0.7629 -0.0380 0.148 Uiso 1 1 calc R
C41 C 0.2915(6) 0.9298(6) -0.0818(4) 0.087(3) Uani 1 1 d .
H41A H 0.3278 0.9678 -0.0899 0.131 Uiso 1 1 calc R
H41B H 0.2358 0.9583 -0.0931 0.131 Uiso 1 1 calc R
H41C H 0.3227 0.8828 -0.1033 0.131 Uiso 1 1 calc R
C42 C 0.1082(5) 0.9765(5) 0.0120(4) 0.062(2) Uani 1 1 d .
H42A H 0.0625 0.9739 0.0469 0.092 Uiso 1 1 calc R
H42B H 0.0928 0.9598 -0.0187 0.092 Uiso 1 1 calc R
H42C H 0.1130 1.0328 0.0015 0.092 Uiso 1 1 calc R
C43 C -0.0645(5) 0.9852(4) 0.2286(3) 0.0424(15) Uani 1 1 d .
H43A H -0.0125 1.0052 0.2096 0.051 Uiso 1 1 calc R
H43B H -0.1156 1.0340 0.2358 0.051 Uiso 1 1 calc R
C44 C 0.0264(4) 0.8681(4) 0.2799(3) 0.0431(15) Uani 1 1 d .
H44A H 0.0205 0.8322 0.3166 0.052 Uiso 1 1 calc R
H44B H 0.0296 0.8361 0.2498 0.052 Uiso 1 1 calc R
C45 C -0.1291(5) 0.9233(4) 0.3205(3) 0.0456(16) Uani 1 1 d .
H45A H -0.1350 0.8712 0.3132 0.055 Uiso 1 1 calc R
H45B H -0.1812 0.9679 0.3127 0.055 Uiso 1 1 calc R
C46 C -0.1547(4) 0.9281(4) 0.1849(3) 0.0441(15) Uani 1 1 d .
C47 C -0.1319(5) 0.8771(4) 0.1435(3) 0.0473(16) Uani 1 1 d .
C48 C -0.0404(4) 0.8596(4) 0.1239(3) 0.0415(15) Uani 1 1 d .
C49 C -0.2415(5) 0.9678(5) 0.2178(3) 0.057(2) Uani 1 1 d .
H49A H -0.2517 0.9370 0.2558 0.085 Uiso 1 1 calc R
H49B H -0.2865 0.9689 0.1985 0.085 Uiso 1 1 calc R
H49C H -0.2444 1.0242 0.2213 0.085 Uiso 1 1 calc R
C50 C -0.1929(5) 0.8455(5) 0.1247(4) 0.065(2) Uani 1 1 d .
H50A H -0.1884 0.7885 0.1420 0.097 Uiso 1 1 calc R
H50B H -0.1770 0.8477 0.0832 0.097 Uiso 1 1 calc R
H50C H -0.2533 0.8796 0.1367 0.097 Uiso 1 1 calc R
C51 C 0.0174(5) 0.8053(5) 0.0807(3) 0.058(2) Uani 1 1 d .
H51A H 0.0737 0.8185 0.0667 0.087 Uiso 1 1 calc R
H51B H -0.0108 0.8135 0.0490 0.087 Uiso 1 1 calc R
H51C H 0.0275 0.7478 0.0979 0.087 Uiso 1 1 calc R
C52 C 0.1440(5) 0.9079(5) 0.3055(3) 0.0541(17) Uani 1 1 d .
C53 C 0.2145(5) 0.9376(5) 0.2733(4) 0.0570(18) Uani 1 1 d .
C54 C 0.2162(5) 0.9367(4) 0.2164(4) 0.0491(16) Uani 1 1 d .
C55 C 0.1135(6) 0.8925(6) 0.3674(4) 0.073(2) Uani 1 1 d .
H55A H 0.0517 0.9236 0.3787 0.109 Uiso 1 1 calc R
H55B H 0.1489 0.9101 0.3861 0.109 Uiso 1 1 calc R
H55C H 0.1196 0.8337 0.3787 0.109 Uiso 1 1 calc R
C56 C 0.2790(6) 0.9623(6) 0.2955(5) 0.082(3) Uani 1 1 d .
H56A H 0.2481 1.0112 0.3151 0.124 Uiso 1 1 calc R
H56B H 0.3256 0.9745 0.2636 0.124 Uiso 1 1 calc R
H56C H 0.3047 0.9170 0.3221 0.124 Uiso 1 1 calc R
C57 C 0.2769(5) 0.9629(5) 0.1648(4) 0.061(2) Uani 1 1 d .
H57A H 0.2604 0.9567 0.1309 0.091 Uiso 1 1 calc R
H57B H 0.3371 0.9288 0.1648 0.091 Uiso 1 1 calc R
H57C H 0.2735 1.0207 0.1644 0.091 Uiso 1 1 calc R
C58 C -0.1249(4) 0.9759(4) 0.4078(3) 0.0434(15) Uani 1 1 d .
C59 C -0.1209(5) 0.9401(4) 0.4617(3) 0.0529(18) Uani 1 1 d .
C60 C -0.1209(5) 0.8586(4) 0.4653(3) 0.0522(18) Uani 1 1 d .
C61 C -0.1251(6) 1.0606(5) 0.3787(4) 0.067(2) Uani 1 1 d .
H61A H -0.0666 1.0597 0.3546 0.101 Uiso 1 1 calc R
H61B H -0.1401 1.0981 0.4073 0.101 Uiso 1 1 calc R
H61C H -0.1685 1.0796 0.3551 0.101 Uiso 1 1 calc R
C62 C -0.1170(7) 0.9803(5) 0.5105(4) 0.075(3) Uani 1 1 d .
H62A H -0.1640 0.9724 0.5436 0.113 Uiso 1 1 calc R
H62B H -0.1245 1.0392 0.4986 0.113 Uiso 1 1 calc R
H62C H -0.0600 0.9550 0.5206 0.113 Uiso 1 1 calc R
C63 C -0.1157(7) 0.7944(5) 0.5140(3) 0.078(3) Uani 1 1 d .
H63A H -0.1316 0.7481 0.5067 0.117 Uiso 1 1 calc R
H63B H -0.1564 0.8166 0.5482 0.117 Uiso 1 1 calc R
H63C H -0.0557 0.7756 0.5198 0.117 Uiso 1 1 calc R
C64 C -0.1868(4) 0.5714(4) 0.4143(3) 0.0407(15) Uani 1 1 d .
H64A H -0.2256 0.6231 0.4291 0.049 Uiso 1 1 calc R
H64B H -0.2060 0.5255 0.4400 0.049 Uiso 1 1 calc R
C65 C -0.1740(4) 0.6352(4) 0.3154(3) 0.0403(15) Uani 1 1 d .
H65A H -0.1641 0.6194 0.2771 0.048 Uiso 1 1 calc R
H65B H -0.1182 0.6407 0.3195 0.048 Uiso 1 1 calc R
C66 C -0.1683(4) 0.4910(4) 0.3387(3) 0.0403(15) Uani 1 1 d .
H66A H -0.1742 0.4482 0.3716 0.048 Uiso 1 1 calc R
H66B H -0.1052 0.4807 0.3197 0.048 Uiso 1 1 calc R
C67 C -0.0307(5) 0.4950(4) 0.4245(3) 0.0505(17) Uani 1 1 d .
C68 C 0.0411(5) 0.5214(5) 0.4235(3) 0.0536(17) Uani 1 1 d .
C69 C 0.0113(5) 0.6069(5) 0.4160(3) 0.0501(17) Uani 1 1 d .
C70 C -0.0367(6) 0.4090(5) 0.4309(4) 0.067(2) Uani 1 1 d .
H70A H -0.0947 0.4061 0.4539 0.100 Uiso 1 1 calc R
H70B H 0.0088 0.3716 0.4498 0.100 Uiso 1 1 calc R
H70C H -0.0282 0.3931 0.3933 0.100 Uiso 1 1 calc R
C71 C 0.1299(5) 0.4668(6) 0.4299(4) 0.071(2) Uani 1 1 d .
H71A H 0.1232 0.4251 0.4628 0.107 Uiso 1 1 calc R
H71B H 0.1648 0.4999 0.4354 0.107 Uiso 1 1 calc R
H71C H 0.1598 0.4398 0.3955 0.107 Uiso 1 1 calc R
C72 C 0.0639(6) 0.6658(6) 0.4090(4) 0.068(2) Uani 1 1 d .
H72A H 0.1116 0.6573 0.3748 0.102 Uiso 1 1 calc R
H72B H 0.0887 0.6566 0.4424 0.102 Uiso 1 1 calc R
H72C H 0.0259 0.7223 0.4052 0.102 Uiso 1 1 calc R
C73 C -0.3112(5) 0.7420(4) 0.2970(3) 0.0490(16) Uani 1 1 d .
C74 C -0.3594(5) 0.8161(5) 0.3168(4) 0.0586(19) Uani 1 1 d .
C75 C -0.3137(5) 0.8276(4) 0.3536(3) 0.0538(17) Uani 1 1 d .
C76 C -0.3264(6) 0.6981(5) 0.2554(4) 0.068(2) Uani 1 1 d .
H76A H -0.2778 0.6939 0.2216 0.101 Uiso 1 1 calc R
H76B H -0.3817 0.7290 0.2443 0.101 Uiso 1 1 calc R
H76C H -0.3296 0.6429 0.2732 0.101 Uiso 1 1 calc R
C77 C -0.4422(7) 0.8727(6) 0.2990(6) 0.106(4) Uani 1 1 d .
H77A H -0.4323 0.8800 0.2575 0.159 Uiso 1 1 calc R
H77B H -0.4567 0.9263 0.3124 0.159 Uiso 1 1 calc R
H77C H -0.4910 0.8483 0.3157 0.159 Uiso 1 1 calc R
C78 C -0.3395(6) 0.8965(5) 0.3883(4) 0.069(2) Uani 1 1 d .
H78A H -0.3934 0.8946 0.4172 0.103 Uiso 1 1 calc R
H78B H -0.3496 0.9489 0.3636 0.103 Uiso 1 1 calc R
H78C H -0.2923 0.8913 0.4070 0.103 Uiso 1 1 calc R
C79 C -0.3030(4) 0.4859(4) 0.3103(3) 0.0489(17) Uani 1 1 d .
C80 C -0.3195(4) 0.4842(4) 0.2592(3) 0.0463(16) Uani 1 1 d .
C81 C -0.2408(4) 0.4810(4) 0.2186(3) 0.0408(15) Uani 1 1 d .
C82 C -0.3598(5) 0.4906(6) 0.3684(4) 0.071(2) Uani 1 1 d .
H82A H -0.3331 0.4450 0.3945 0.107 Uiso 1 1 calc R
H82B H -0.4177 0.4868 0.3681 0.107 Uiso 1 1 calc R
H82C H -0.3661 0.5429 0.3810 0.107 Uiso 1 1 calc R
C83 C -0.4044(5) 0.4832(6) 0.2472(4) 0.073(3) Uani 1 1 d .
H83A H -0.4517 0.4929 0.2815 0.110 Uiso 1 1 calc R
H83B H -0.3973 0.4296 0.2362 0.110 Uiso 1 1 calc R
H83C H -0.4192 0.5264 0.2162 0.110 Uiso 1 1 calc R
C84 C -0.2224(5) 0.4769(4) 0.1558(3) 0.0504(18) Uani 1 1 d .
H84A H -0.2610 0.5254 0.1384 0.076 Uiso 1 1 calc R
H84B H -0.2334 0.4271 0.1497 0.076 Uiso 1 1 calc R
H84C H -0.1610 0.4754 0.1385 0.076 Uiso 1 1 calc R
Cl1 Cl 0.3641(4) 0.8675(4) 0.6415(3) 0.235(3) Uani 1 1 d U
Cl2 Cl 0.4352(4) 0.6945(3) 0.6380(2) 0.186(2) Uani 1 1 d U
C85 C 0.3448(10) 0.7745(8) 0.6487(7) 0.136(5) Uani 1 1 d U
H85A H 0.3092 0.7643 0.6875 0.164 Uiso 1 1 calc R
H85B H 0.3093 0.7771 0.6215 0.164 Uiso 1 1 calc R
Cl3 Cl 0.5860(5) 0.5560(5) 0.5226(3) 0.257(4) Uani 1 1 d U
Cl4 Cl 0.5622(5) 0.6947(4) 0.4437(3) 0.260(4) Uani 1 1 d U
C86 C 0.5164(14) 0.6303(11) 0.4902(7) 0.183(7) Uani 1 1 d U
H86A H 0.4879 0.6049 0.4707 0.219 Uiso 1 1 calc R
H86B H 0.4698 0.6613 0.5193 0.219 Uiso 1 1 calc R
Cl5 Cl 0.8470(3) 0.8397(2) 0.93960(17) 0.1533(17) Uani 1 1 d U
Cl6 Cl 0.9081(2) 0.85087(18) 0.81639(15) 0.1111(10) Uani 1 1 d U
C87 C 0.9282(9) 0.8617(10) 0.8769(6) 0.139(5) Uani 1 1 d U
H87A H 0.9304 0.9187 0.8750 0.166 Uiso 1 1 calc R
H87B H 0.9866 0.8244 0.8805 0.166 Uiso 1 1 calc R
P1 P 0.07538(13) 0.63355(11) 0.23137(9) 0.0512(5) Uani 1 1 d DU
F1 F 0.1571(4) 0.5768(5) 0.2428(5) 0.206(4) Uani 1 1 d DU
F2 F 0.0247(3) 0.5670(3) 0.2503(3) 0.120(3) Uani 1 1 d DU
F3 F 0.0292(4) 0.6747(4) 0.2852(2) 0.128(3) Uani 1 1 d DU
F4 F 0.1208(4) 0.7035(3) 0.2062(3) 0.126(3) Uani 1 1 d DU
F5 F 0.1062(6) 0.6067(5) 0.1694(3) 0.193(4) Uani 1 1 d DU
F6 F -0.0123(4) 0.6934(4) 0.2110(3) 0.157(3) Uani 1 1 d DU
P2 P 0.22887(17) 0.72410(15) 0.50768(10) 0.0679(6) Uani 1 1 d DU
F7 F 0.3264(4) 0.6945(6) 0.4868(4) 0.193(4) Uani 1 1 d DU
F8 F 0.2358(8) 0.6851(7) 0.5652(3) 0.279(6) Uani 1 1 d DU
F9 F 0.2345(8) 0.8010(5) 0.5162(6) 0.286(6) Uani 1 1 d DU
F10 F 0.2208(8) 0.7500(7) 0.4497(3) 0.285(6) Uani 1 1 d DU
F11 F 0.2299(7) 0.6382(5) 0.4976(5) 0.226(5) Uani 1 1 d DU
F12 F 0.1316(5) 0.7515(7) 0.5307(5) 0.235(5) Uani 1 1 d DU
P3 P 0.2021(2) 0.78258(15) 0.82209(13) 0.0852(8) Uani 1 1 d DU
F13 F 0.2548(6) 0.8383(4) 0.7783(3) 0.179(3) Uani 1 1 d DU
F14 F 0.2783(5) 0.7583(6) 0.8534(3) 0.182(4) Uani 1 1 d DU
F15 F 0.1530(5) 0.8571(4) 0.8561(3) 0.131(2) Uani 1 1 d DU
F16 F 0.1308(6) 0.8096(6) 0.7894(4) 0.200(4) Uani 1 1 d DU
F17 F 0.2562(5) 0.7093(3) 0.7856(3) 0.123(2) Uani 1 1 d DU
F18 F 0.1577(6) 0.7266(4) 0.8708(4) 0.176(3) Uani 1 1 d DU
P4 P 0.63468(18) 0.75214(18) 0.07982(15) 0.0924(9) Uani 1 1 d DU
F19 F 0.7357(4) 0.7149(5) 0.0724(4) 0.174(3) Uani 1 1 d DU
F20 F 0.6389(6) 0.7263(7) 0.0229(4) 0.247(5) Uani 1 1 d DU
F21 F 0.6195(6) 0.6724(5) 0.1128(6) 0.265(5) Uani 1 1 d DU
F22 F 0.6323(5) 0.7913(5) 0.1320(3) 0.151(3) Uani 1 1 d DU
F23 F 0.6468(5) 0.8384(5) 0.0484(4) 0.176(3) Uani 1 1 d DU
F24 F 0.5319(3) 0.7900(3) 0.0884(3) 0.0979(17) Uani 1 1 d DU

loop_
_atom_site_aniso_label
_atom_site_aniso_U_11
_atom_site_aniso_U_22
_atom_site_aniso_U_33
_atom_site_aniso_U_23
_atom_site_aniso_U_13
_atom_site_aniso_U_12
Cu1 0.0327(4) 0.0445(4) 0.0382(5) -0.0011(3) -0.0104(4) -0.0104(3)
Cu2 0.0371(5) 0.0483(5) 0.0455(5) 0.0021(4) -0.0103(4) -0.0154(4)
Cu3 0.0375(5) 0.0418(4) 0.0448(5) -0.0018(4) -0.0088(4) -0.0099(4)
Cu4 0.0577(6) 0.0496(5) 0.0420(5) -0.0039(4) -0.0147(4) -0.0214(4)
N1 0.033(3) 0.045(3) 0.038(3) 0.000(2) -0.007(2) -0.021(2)
N2 0.035(3) 0.046(3) 0.036(3) 0.000(2) -0.012(2) -0.011(2)
N3 0.032(3) 0.037(3) 0.039(3) -0.003(2) -0.009(2) -0.009(2)
N4 0.036(3) 0.047(3) 0.037(3) -0.001(2) -0.012(2) -0.016(2)
N5 0.037(3) 0.046(3) 0.036(3) -0.002(2) -0.013(2) -0.010(2)
N6 0.032(3) 0.052(3) 0.050(4) 0.009(3) -0.012(3) -0.016(2)
N7 0.036(3) 0.052(3) 0.052(4) 0.010(3) -0.015(3) -0.018(3)
N8 0.034(3) 0.044(3) 0.039(3) -0.004(2) -0.016(2) -0.002(2)
N9 0.036(3) 0.053(3) 0.038(3) -0.007(2) -0.013(3) -0.004(3)
N10 0.038(3) 0.059(3) 0.031(3) 0.000(2) -0.008(2) -0.015(3)
N11 0.032(3) 0.054(3) 0.037(3) -0.005(2) -0.009(2) -0.012(2)
N12 0.031(3) 0.044(3) 0.038(3) -0.005(2) -0.009(2) -0.013(2)
N13 0.034(3) 0.047(3) 0.036(3) 0.002(2) -0.016(2) -0.003(2)
N14 0.032(3) 0.042(3) 0.040(3) 0.002(2) -0.013(2) -0.007(2)
N15 0.042(3) 0.047(3) 0.039(3) 0.001(2) -0.011(3) -0.010(3)
N16 0.039(3) 0.047(3) 0.038(3) 0.006(2) -0.010(2) -0.010(2)
N17 0.035(3) 0.042(3) 0.037(3) -0.001(2) -0.006(2) -0.005(2)
N18 0.042(3) 0.039(3) 0.048(3) -0.005(3) -0.015(3) -0.009(2)
N19 0.041(3) 0.041(3) 0.048(3) -0.005(3) -0.012(3) -0.005(2)
N20 0.052(4) 0.050(3) 0.037(3) -0.004(2) -0.014(3) -0.018(3)
N21 0.067(4) 0.047(3) 0.037(3) 0.006(2) -0.015(3) -0.027(3)
N22 0.041(3) 0.045(3) 0.032(3) -0.003(2) -0.011(2) -0.014(2)
N23 0.049(3) 0.051(3) 0.030(3) 0.002(2) -0.015(3) -0.019(3)
N24 0.057(3) 0.054(3) 0.033(3) 0.001(2) -0.021(3) -0.026(3)
N25 0.041(3) 0.047(3) 0.037(3) 0.000(2) -0.010(2) -0.015(2)
N26 0.041(3) 0.054(3) 0.044(4) -0.006(3) -0.007(3) -0.014(3)
N27 0.042(3) 0.047(3) 0.036(3) -0.007(2) -0.013(2) -0.011(3)
N28 0.033(3) 0.043(3) 0.033(3) -0.006(2) -0.009(2) -0.008(2)
C1 0.038(4) 0.044(3) 0.053(4) 0.002(3) -0.017(3) -0.019(3)
C2 0.028(3) 0.049(3) 0.048(4) -0.007(3) -0.008(3) -0.014(3)
C3 0.030(3) 0.056(4) 0.052(4) 0.007(3) -0.014(3) -0.016(3)
C4 0.047(4) 0.051(4) 0.041(4) 0.004(3) -0.017(3) -0.013(3)
C5 0.053(4) 0.044(3) 0.030(4) -0.003(3) -0.010(3) -0.011(3)
C6 0.051(4) 0.047(3) 0.030(4) -0.003(3) -0.015(3) -0.018(3)
C7 0.055(4) 0.081(6) 0.065(6) 0.014(4) -0.036(4) -0.007(4)
C8 0.064(5) 0.062(4) 0.058(5) 0.014(4) -0.021(4) -0.023(4)
C9 0.055(4) 0.058(4) 0.053(5) 0.011(4) -0.015(4) -0.026(4)
C10 0.051(4) 0.066(4) 0.035(4) -0.009(3) -0.014(3) -0.027(3)
C11 0.067(5) 0.066(4) 0.038(4) 0.009(3) -0.026(3) -0.037(3)
C12 0.043(4) 0.050(4) 0.051(4) 0.005(3) -0.021(3) -0.021(3)
C13 0.050(5) 0.132(8) 0.035(4) -0.002(4) -0.006(3) -0.036(5)
C14 0.089(6) 0.087(5) 0.045(5) 0.021(4) -0.028(4) -0.057(5)
C15 0.055(5) 0.047(4) 0.061(5) 0.007(3) -0.020(4) -0.010(3)
C16 0.040(4) 0.044(3) 0.066(5) 0.004(3) -0.003(3) -0.019(3)
C17 0.040(4) 0.049(4) 0.067(5) 0.014(3) -0.007(3) -0.008(3)
C18 0.038(4) 0.058(4) 0.057(5) 0.014(3) -0.022(3) -0.008(3)
C19 0.069(6) 0.066(5) 0.103(8) -0.012(5) -0.020(5) -0.025(4)
C20 0.056(5) 0.059(4) 0.105(8) 0.025(5) -0.011(5) 0.000(4)
C21 0.049(5) 0.094(6) 0.092(7) -0.011(5) -0.036(5) -0.002(4)
C22 0.032(3) 0.037(3) 0.039(3) -0.005(3) -0.015(3) -0.002(3)
C23 0.034(3) 0.049(3) 0.037(4) -0.003(3) -0.014(3) -0.005(3)
C24 0.042(4) 0.039(3) 0.038(4) 0.002(3) -0.015(3) -0.002(3)
C25 0.045(4) 0.062(4) 0.045(4) -0.021(3) -0.021(3) 0.008(3)
C26 0.051(5) 0.086(5) 0.039(4) -0.017(4) -0.016(4) 0.002(4)
C27 0.040(4) 0.083(5) 0.034(4) 0.003(3) -0.006(3) -0.010(4)
C28 0.091(7) 0.068(5) 0.065(6) -0.029(4) -0.041(5) 0.001(4)
C29 0.079(7) 0.169(11) 0.040(5) -0.032(6) -0.011(5) -0.006(7)
C30 0.090(7) 0.110(7) 0.037(5) 0.019(5) -0.004(5) -0.038(6)
C31 0.038(4) 0.059(4) 0.041(4) -0.007(3) -0.016(3) -0.013(3)
C32 0.034(4) 0.063(4) 0.042(4) -0.012(3) -0.014(3) -0.019(3)
C33 0.034(3) 0.050(3) 0.043(4) -0.010(3) -0.008(3) -0.021(3)
C34 0.080(6) 0.074(5) 0.059(5) -0.014(4) -0.040(5) 0.000(4)
C35 0.059(5) 0.083(5) 0.042(4) -0.011(4) -0.017(4) -0.019(4)
C36 0.045(4) 0.057(4) 0.051(5) -0.018(3) -0.002(3) -0.023(3)
C37 0.038(4) 0.072(5) 0.040(4) 0.005(3) -0.003(3) -0.009(3)
C38 0.041(4) 0.070(5) 0.039(4) 0.007(3) -0.012(3) -0.008(3)
C39 0.037(3) 0.042(3) 0.045(4) 0.005(3) -0.022(3) -0.009(3)
C40 0.050(5) 0.128(8) 0.062(6) 0.007(6) 0.006(4) 0.024(5)
C41 0.068(6) 0.106(7) 0.059(5) 0.028(5) -0.012(4) -0.008(5)
C42 0.047(4) 0.064(5) 0.061(5) 0.017(4) -0.026(4) -0.002(4)
C43 0.043(4) 0.038(3) 0.042(4) 0.000(3) -0.010(3) -0.007(3)
C44 0.047(4) 0.042(3) 0.038(4) 0.005(3) -0.016(3) -0.010(3)
C45 0.051(4) 0.050(4) 0.040(4) 0.006(3) -0.016(3) -0.023(3)
C46 0.035(3) 0.042(3) 0.050(4) 0.013(3) -0.016(3) -0.009(3)
C47 0.044(4) 0.045(4) 0.054(4) 0.015(3) -0.020(3) -0.019(3)
C48 0.046(4) 0.037(3) 0.044(4) 0.004(3) -0.014(3) -0.016(3)
C49 0.042(4) 0.077(5) 0.044(4) 0.012(4) -0.013(3) -0.016(4)
C50 0.052(5) 0.056(5) 0.089(6) 0.003(4) -0.023(4) -0.020(4)
C51 0.054(5) 0.064(5) 0.066(5) -0.015(4) -0.019(4) -0.021(4)
C52 0.048(4) 0.058(4) 0.058(4) -0.015(4) -0.025(3) -0.002(3)
C53 0.045(4) 0.055(4) 0.075(5) -0.025(4) -0.020(4) -0.003(3)
C54 0.037(4) 0.039(3) 0.078(5) -0.021(3) -0.016(3) -0.008(3)
C55 0.068(6) 0.103(7) 0.059(5) -0.022(5) -0.027(4) -0.021(5)
C56 0.067(6) 0.102(7) 0.098(7) -0.044(6) -0.030(5) -0.023(5)
C57 0.048(5) 0.051(4) 0.086(6) -0.019(4) -0.010(4) -0.015(4)
C58 0.041(4) 0.042(3) 0.045(4) -0.004(3) -0.008(3) -0.012(3)
C59 0.061(5) 0.053(4) 0.043(4) -0.004(3) -0.012(4) -0.015(4)
C60 0.072(5) 0.050(4) 0.044(4) 0.001(3) -0.027(4) -0.023(4)
C61 0.089(6) 0.057(4) 0.063(5) 0.001(4) -0.025(5) -0.030(5)
C62 0.100(7) 0.071(5) 0.063(5) -0.017(4) -0.022(5) -0.026(5)
C63 0.144(9) 0.058(5) 0.043(5) 0.007(4) -0.029(5) -0.045(5)
C64 0.041(4) 0.058(4) 0.028(3) -0.006(3) -0.005(3) -0.022(3)
C65 0.038(4) 0.047(3) 0.038(4) 0.001(3) -0.011(3) -0.015(3)
C66 0.042(4) 0.048(3) 0.033(4) -0.002(3) -0.014(3) -0.013(3)
C67 0.057(4) 0.054(4) 0.037(4) 0.004(3) -0.018(3) -0.011(3)
C68 0.053(4) 0.075(4) 0.029(4) 0.009(3) -0.014(3) -0.018(3)
C69 0.050(4) 0.070(4) 0.034(4) 0.009(3) -0.015(3) -0.027(3)
C70 0.080(6) 0.055(4) 0.066(6) 0.008(4) -0.035(5) -0.013(4)
C71 0.060(5) 0.097(6) 0.045(5) 0.017(4) -0.020(4) -0.016(4)
C72 0.067(5) 0.093(6) 0.060(5) 0.000(5) -0.024(4) -0.042(5)
C73 0.043(4) 0.051(4) 0.055(5) 0.006(3) -0.021(3) -0.015(3)
C74 0.049(4) 0.056(4) 0.068(5) -0.006(4) -0.017(4) -0.009(3)
C75 0.044(4) 0.051(4) 0.058(5) -0.005(3) -0.002(3) -0.012(3)
C76 0.080(6) 0.075(5) 0.062(5) 0.005(4) -0.047(5) -0.022(5)
C77 0.078(7) 0.086(7) 0.149(11) -0.017(7) -0.059(7) 0.014(5)
C78 0.057(5) 0.073(5) 0.064(6) -0.021(4) -0.001(4) -0.004(4)
C79 0.033(3) 0.055(4) 0.059(4) -0.015(4) -0.004(3) -0.014(3)
C80 0.033(3) 0.054(4) 0.062(4) -0.020(4) -0.016(3) -0.013(3)
C81 0.041(3) 0.045(3) 0.045(4) -0.008(3) -0.021(3) -0.012(3)
C82 0.046(5) 0.116(7) 0.056(5) -0.023(5) 0.002(4) -0.034(5)
C83 0.037(4) 0.092(6) 0.103(7) -0.018(5) -0.026(4) -0.023(4)
C84 0.051(4) 0.057(4) 0.048(4) -0.003(3) -0.027(3) -0.010(4)
Cl1 0.216(6) 0.188(5) 0.310(8) -0.062(5) 0.000(6) -0.100(4)
Cl2 0.177(4) 0.192(4) 0.167(4) -0.027(4) -0.049(4) -0.008(4)
C85 0.142(11) 0.105(8) 0.143(12) -0.035(9) 0.010(10) -0.032(7)
Cl3 0.205(6) 0.260(7) 0.197(6) 0.056(5) 0.016(5) -0.018(5)
Cl4 0.227(7) 0.176(5) 0.289(8) 0.003(5) 0.055(6) -0.049(4)
C86 0.228(19) 0.162(14) 0.107(12) 0.003(9) 0.000(11) -0.027(10)
Cl5 0.214(4) 0.137(3) 0.117(3) -0.043(2) 0.028(3) -0.099(3)
Cl6 0.123(3) 0.0861(18) 0.116(2) -0.0014(17) -0.020(2) -0.0308(17)
C87 0.120(11) 0.184(14) 0.115(9) -0.054(10) 0.031(7) -0.074(10)
P1 0.0470(11) 0.0472(10) 0.0576(13) -0.0137(9) 0.0059(10) -0.0216(9)
F1 0.078(4) 0.141(6) 0.365(11) 0.073(7) -0.078(6) -0.024(4)
F2 0.074(3) 0.070(3) 0.193(6) -0.053(4) 0.054(4) -0.037(3)
F3 0.160(6) 0.173(6) 0.078(4) -0.058(4) 0.043(4) -0.116(5)
F4 0.128(5) 0.092(4) 0.141(5) -0.061(4) 0.076(4) -0.069(4)
F5 0.234(8) 0.249(9) 0.137(5) -0.119(6) 0.090(5) -0.178(7)
F6 0.133(5) 0.150(6) 0.177(7) 0.049(5) -0.066(5) -0.042(4)
P2 0.0841(17) 0.0747(14) 0.0484(13) -0.0084(11) -0.0212(12) -0.0213(13)
F7 0.090(4) 0.227(9) 0.259(9) -0.070(8) 0.000(5) -0.050(5)
F8 0.327(12) 0.312(11) 0.099(5) 0.020(6) -0.064(6) 0.030(10)
F9 0.314(11) 0.170(7) 0.412(13) -0.155(8) 0.012(11) -0.131(8)
F10 0.352(12) 0.283(9) 0.106(5) -0.014(6) -0.097(6) 0.101(10)
F11 0.209(9) 0.157(6) 0.337(11) -0.088(7) -0.020(9) -0.086(6)
F12 0.096(5) 0.243(10) 0.313(11) -0.059(9) 0.010(6) -0.007(5)
P3 0.098(2) 0.0617(14) 0.089(2) -0.0006(13) -0.0461(16) 0.0028(13)
F13 0.248(8) 0.097(4) 0.142(6) -0.020(4) 0.037(5) -0.046(5)
F14 0.116(5) 0.281(10) 0.127(6) -0.041(6) -0.053(5) 0.006(5)
F15 0.168(6) 0.114(4) 0.095(5) -0.037(4) -0.021(4) -0.012(4)
F16 0.207(7) 0.197(8) 0.228(8) -0.098(6) -0.162(7) 0.039(6)
F17 0.142(6) 0.066(3) 0.144(6) -0.020(3) -0.027(4) -0.008(3)
F18 0.176(7) 0.099(4) 0.204(7) -0.006(5) 0.026(6) -0.038(5)
P4 0.0671(16) 0.0953(19) 0.136(3) -0.0265(18) -0.0592(18) -0.0138(14)
F19 0.080(4) 0.194(7) 0.279(10) -0.119(7) -0.087(5) 0.012(4)
F20 0.147(7) 0.357(11) 0.280(8) -0.211(8) -0.109(7) 0.025(8)
F21 0.167(7) 0.119(5) 0.511(13) 0.111(7) -0.166(9) -0.055(5)
F22 0.100(5) 0.236(8) 0.136(5) -0.047(5) -0.048(4) -0.041(5)
F23 0.134(6) 0.187(6) 0.192(7) 0.045(6) -0.025(6) -0.073(5)
F24 0.066(3) 0.098(4) 0.138(5) 0.008(3) -0.044(3) -0.030(3)

loop_
_atom_type_symbol
_atom_type_description
_atom_type_scat_dispersion_real
_atom_type_scat_dispersion_imag
_atom_type_scat_source
C C 0.0033 0.0016 'International Tables Vol C Tables 4.2.6.8 and 6.1.1.4'
H H 0.0000 0.0000 'International Tables Vol C Tables 4.2.6.8 and 6.1.1.4'
N N 0.0061 0.0033 'International Tables Vol C Tables 4.2.6.8 and 6.1.1.4'
F F 0.0171 0.0103 'International Tables Vol C Tables 4.2.6.8 and 6.1.1.4'
P P 0.1023 0.0942 'International Tables Vol C Tables 4.2.6.8 and 6.1.1.4'
Cl Cl 0.1484 0.1585 'International Tables Vol C Tables 4.2.6.8 and 6.1.1.4'
Cu Cu 0.3201 1.2651 'International Tables Vol C Tables 4.2.6.8 and 6.1.1.4'

loop_
_geom_angle_atom_site_label_1
_geom_angle_atom_site_label_2
_geom_angle_atom_site_label_3
_geom_angle
N5 Cu1 N28 124.3(2)
N5 Cu1 N3 118.0(2)
N28 Cu1 N3 117.0(2)
N10 Cu2 N7 128.4(2)
N10 Cu2 N12 118.6(2)
N7 Cu2 N12 113.0(2)
N14 Cu3 N17 120.4(2)
N14 Cu3 N19 120.3(2)
N17 Cu3 N19 119.3(2)
N24 Cu4 N26 119.5(2)
N24 Cu4 N21 122.2(2)
N26 Cu4 N21 118.3(2)
C2 N1 C3 114.0(5)
C2 N1 C1 115.5(5)
C3 N1 C1 113.5(5)
C4 N2 N3 112.1(5)
C4 N2 C1 127.9(6)
N3 N2 C1 118.8(5)
C6 N3 N2 105.2(5)
C6 N3 Cu1 131.1(4)
N2 N3 Cu1 123.7(4)
C10 N4 N5 110.5(5)
C10 N4 C2 130.4(6)
N5 N4 C2 119.1(5)
C12 N5 N4 105.6(5)
C12 N5 Cu1 129.5(5)
N4 N5 Cu1 124.8(4)
C16 N6 N7 112.4(6)
C16 N6 C3 126.1(6)
N7 N6 C3 121.5(5)
C18 N7 N6 105.5(6)
C18 N7 Cu2 127.5(5)
N6 N7 Cu2 125.2(4)
C23 N8 C24 115.2(5)
C23 N8 C22 115.5(5)
C24 N8 C22 113.1(5)
C25 N9 N10 111.0(6)
C25 N9 C22 128.7(6)
N10 N9 C22 120.3(5)
C27 N10 N9 106.3(6)
C27 N10 Cu2 129.1(5)
N9 N10 Cu2 124.4(4)
N12 N11 C31 109.8(5)
N12 N11 C23 121.0(5)
C31 N11 C23 128.2(6)
C33 N12 N11 106.3(5)
C33 N12 Cu2 132.8(4)
N11 N12 Cu2 120.5(4)
C37 N13 N14 111.2(5)
C37 N13 C24 128.6(6)
N14 N13 C24 120.1(5)
C39 N14 N13 104.9(5)
C39 N14 Cu3 128.2(4)
N13 N14 Cu3 126.5(4)
C43 N15 C45 114.3(6)
C43 N15 C44 115.8(5)
C45 N15 C44 113.2(5)
C46 N16 N17 111.5(6)
C46 N16 C43 129.9(6)
N17 N16 C43 118.5(5)
C48 N17 N16 105.0(5)
C48 N17 Cu3 130.0(5)
N16 N17 Cu3 125.0(4)
C52 N18 N19 110.3(6)
C52 N18 C44 128.4(6)
N19 N18 C44 120.9(6)
C54 N19 N18 107.4(6)
C54 N19 Cu3 129.9(5)
N18 N19 Cu3 122.6(4)
C58 N20 N21 111.4(5)
C58 N20 C45 128.2(6)
N21 N20 C45 120.4(5)
C60 N21 N20 105.9(5)
C60 N21 Cu4 127.4(5)
N20 N21 Cu4 125.4(4)
C66 N22 C64 114.0(5)
C66 N22 C65 112.7(5)
C64 N22 C65 114.6(5)
C67 N23 N24 110.7(6)
C67 N23 C64 130.1(6)
N24 N23 C64 119.2(5)
C69 N24 N23 104.6(6)
C69 N24 Cu4 129.9(5)
N23 N24 Cu4 124.9(4)
C73 N25 N26 113.0(6)
C73 N25 C65 126.8(6)
N26 N25 C65 120.1(5)
C75 N26 N25 104.4(6)
C75 N26 Cu4 131.5(5)
N25 N26 Cu4 124.0(4)
C79 N27 N28 111.5(5)
C79 N27 C66 127.7(6)
N28 N27 C66 120.8(5)
C81 N28 N27 105.2(5)
C81 N28 Cu1 126.0(4)
N27 N28 Cu1 125.2(4)
N2 C1 N1 109.0(5)
N2 C1 H1A 109.9
N1 C1 H1A 109.9
N2 C1 H1B 109.9
N1 C1 H1B 109.9
H1A C1 H1B 108.3
N1 C2 N4 117.3(5)
N1 C2 H2A 108.0
N4 C2 H2A 108.0
N1 C2 H2B 108.0
N4 C2 H2B 108.0
H2A C2 H2B 107.2
N6 C3 N1 110.5(5)
N6 C3 H3A 109.5
N1 C3 H3A 109.5
N6 C3 H3B 109.5
N1 C3 H3B 109.5
H3A C3 H3B 108.1
N2 C4 C5 106.6(6)
N2 C4 C7 122.6(6)
C5 C4 C7 130.7(7)
C4 C5 C6 105.8(6)
C4 C5 C8 128.3(7)
C6 C5 C8 125.9(7)
N3 C6 C5 110.2(6)
N3 C6 C9 121.3(6)
C5 C6 C9 128.5(6)
C4 C7 H7A 109.5
C4 C7 H7B 109.5
H7A C7 H7B 109.5
C4 C7 H7C 109.5
H7A C7 H7C 109.5
H7B C7 H7C 109.5
C5 C8 H8A 109.5
C5 C8 H8B 109.5
H8A C8 H8B 109.5
C5 C8 H8C 109.5
H8A C8 H8C 109.5
H8B C8 H8C 109.5
C6 C9 H9A 109.5
C6 C9 H9B 109.5
H9A C9 H9B 109.5
C6 C9 H9C 109.5
H9A C9 H9C 109.5
H9B C9 H9C 109.5
C11 C10 N4 108.1(6)
C11 C10 C13 128.4(7)
N4 C10 C13 123.5(7)
C10 C11 C12 104.8(6)
C10 C11 C14 129.2(8)
C12 C11 C14 126.0(8)
N5 C12 C11 111.0(6)
N5 C12 C15 121.7(6)
C11 C12 C15 127.3(6)
C10 C13 H13A 109.5
C10 C13 H13B 109.5
H13A C13 H13B 109.5
C10 C13 H13C 109.5
H13A C13 H13C 109.5
H13B C13 H13C 109.5
C11 C14 H14A 109.5
C11 C14 H14B 109.5
H14A C14 H14B 109.5
C11 C14 H14C 109.5
H14A C14 H14C 109.5
H14B C14 H14C 109.5
C12 C15 H15A 109.5
C12 C15 H15B 109.5
H15A C15 H15B 109.5
C12 C15 H15C 109.5
H15A C15 H15C 109.5
H15B C15 H15C 109.5
N6 C16 C17 106.3(7)
N6 C16 C19 124.0(7)
C17 C16 C19 129.7(7)
C16 C17 C18 105.3(6)
C16 C17 C20 128.9(8)
C18 C17 C20 125.7(8)
N7 C18 C17 110.5(7)
N7 C18 C21 121.7(7)
C17 C18 C21 127.7(7)
C16 C19 H19A 109.5
C16 C19 H19B 109.5
H19A C19 H19B 109.5
C16 C19 H19C 109.5
H19A C19 H19C 109.5
H19B C19 H19C 109.5
C17 C20 H20A 109.5
C17 C20 H20B 109.5
H20A C20 H20B 109.5
C17 C20 H20C 109.5
H20A C20 H20C 109.5
H20B C20 H20C 109.5
C18 C21 H21A 109.5
C18 C21 H21B 109.5
H21A C21 H21B 109.5
C18 C21 H21C 109.5
H21A C21 H21C 109.5
H21B C21 H21C 109.5
N9 C22 N8 116.5(5)
N9 C22 H22A 108.2
N8 C22 H22A 108.2
N9 C22 H22B 108.2
N8 C22 H22B 108.2
H22A C22 H22B 107.3
N11 C23 N8 109.9(5)
N11 C23 H23A 109.7
N8 C23 H23A 109.7
N11 C23 H23B 109.7
N8 C23 H23B 109.7
H23A C23 H23B 108.2
N8 C24 N13 109.1(5)
N8 C24 H24A 109.9
N13 C24 H24A 109.9
N8 C24 H24B 109.9
N13 C24 H24B 109.9
H24A C24 H24B 108.3
N9 C25 C26 106.8(7)
N9 C25 C28 123.1(7)
C26 C25 C28 130.0(7)
C25 C26 C27 105.2(6)
C25 C26 C29 127.4(9)
C27 C26 C29 127.3(9)
N10 C27 C26 110.7(7)
N10 C27 C30 121.5(8)
C26 C27 C30 127.8(7)
C25 C28 H28A 109.5
C25 C28 H28B 109.5
H28A C28 H28B 109.5
C25 C28 H28C 109.5
H28A C28 H28C 109.5
H28B C28 H28C 109.5
C26 C29 H29A 109.5
C26 C29 H29B 109.5
H29A C29 H29B 109.5
C26 C29 H29C 109.5
H29A C29 H29C 109.5
H29B C29 H29C 109.5
C27 C30 H30A 109.5
C27 C30 H30B 109.5
H30A C30 H30B 109.5
C27 C30 H30C 109.5
H30A C30 H30C 109.5
H30B C30 H30C 109.5
C32 C31 N11 107.3(6)
C32 C31 C34 129.8(7)
N11 C31 C34 122.9(6)
C31 C32 C33 105.9(6)
C31 C32 C35 127.9(7)
C33 C32 C35 126.3(6)
N12 C33 C32 110.8(6)
N12 C33 C36 121.4(6)
C32 C33 C36 127.8(6)
C31 C34 H34A 109.5
C31 C34 H34B 109.5
H34A C34 H34B 109.5
C31 C34 H34C 109.5
H34A C34 H34C 109.5
H34B C34 H34C 109.5
C32 C35 H35A 109.5
C32 C35 H35B 109.5
H35A C35 H35B 109.5
C32 C35 H35C 109.5
H35A C35 H35C 109.5
H35B C35 H35C 109.5
C33 C36 H36A 109.5
C33 C36 H36B 109.5
H36A C36 H36B 109.5
C33 C36 H36C 109.5
H36A C36 H36C 109.5
H36B C36 H36C 109.5
N13 C37 C38 108.3(6)
N13 C37 C40 123.5(7)
C38 C37 C40 128.1(7)
C37 C38 C39 104.0(6)
C37 C38 C41 127.8(7)
C39 C38 C41 128.2(7)
N14 C39 C38 111.6(6)
N14 C39 C42 121.2(6)
C38 C39 C42 127.2(6)
C37 C40 H40A 109.5
C37 C40 H40B 109.5
H40A C40 H40B 109.5
C37 C40 H40C 109.5
H40A C40 H40C 109.5
H40B C40 H40C 109.5
C38 C41 H41A 109.5
C38 C41 H41B 109.5
H41A C41 H41B 109.5
C38 C41 H41C 109.5
H41A C41 H41C 109.5
H41B C41 H41C 109.5
C39 C42 H42A 109.5
C39 C42 H42B 109.5
H42A C42 H42B 109.5
C39 C42 H42C 109.5
H42A C42 H42C 109.5
H42B C42 H42C 109.5
N15 C43 N16 116.0(5)
N15 C43 H43A 108.3
N16 C43 H43A 108.3
N15 C43 H43B 108.3
N16 C43 H43B 108.3
H43A C43 H43B 107.4
N18 C44 N15 111.7(5)
N18 C44 H44A 109.3
N15 C44 H44A 109.3
N18 C44 H44B 109.3
N15 C44 H44B 109.3
H44A C44 H44B 107.9
N15 C45 N20 112.2(6)
N15 C45 H45A 109.2
N20 C45 H45A 109.2
N15 C45 H45B 109.2
N20 C45 H45B 109.2
H45A C45 H45B 107.9
N16 C46 C47 106.7(6)
N16 C46 C49 123.6(7)
C47 C46 C49 129.6(7)
C46 C47 C48 106.2(6)
C46 C47 C50 126.3(7)
C48 C47 C50 127.5(7)
N17 C48 C47 110.7(6)
N17 C48 C51 121.3(6)
C47 C48 C51 127.9(7)
C46 C49 H49A 109.5
C46 C49 H49B 109.5
H49A C49 H49B 109.5
C46 C49 H49C 109.5
H49A C49 H49C 109.5
H49B C49 H49C 109.5
C47 C50 H50A 109.5
C47 C50 H50B 109.5
H50A C50 H50B 109.5
C47 C50 H50C 109.5
H50A C50 H50C 109.5
H50B C50 H50C 109.5
C48 C51 H51A 109.5
C48 C51 H51B 109.5
H51A C51 H51B 109.5
C48 C51 H51C 109.5
H51A C51 H51C 109.5
H51B C51 H51C 109.5
N18 C52 C53 106.9(7)
N18 C52 C55 123.1(7)
C53 C52 C55 130.0(7)
C54 C53 C52 106.1(7)
C54 C53 C56 126.7(8)
C52 C53 C56 127.1(8)
N19 C54 C53 109.3(7)
N19 C54 C57 122.2(7)
C53 C54 C57 128.4(7)
C52 C55 H55A 109.5
C52 C55 H55B 109.5
H55A C55 H55B 109.5
C52 C55 H55C 109.5
H55A C55 H55C 109.5
H55B C55 H55C 109.5
C53 C56 H56A 109.5
C53 C56 H56B 109.5
H56A C56 H56B 109.5
C53 C56 H56C 109.5
H56A C56 H56C 109.5
H56B C56 H56C 109.5
C54 C57 H57A 109.5
C54 C57 H57B 109.5
H57A C57 H57B 109.5
C54 C57 H57C 109.5
H57A C57 H57C 109.5
H57B C57 H57C 109.5
N20 C58 C59 106.3(6)
N20 C58 C61 121.5(6)
C59 C58 C61 132.2(7)
C58 C59 C60 107.8(7)
C58 C59 C62 127.1(7)
C60 C59 C62 125.0(7)
N21 C60 C59 108.6(6)
N21 C60 C63 122.6(7)
C59 C60 C63 128.8(7)
C58 C61 H61A 109.5
C58 C61 H61B 109.5
H61A C61 H61B 109.5
C58 C61 H61C 109.5
H61A C61 H61C 109.5
H61B C61 H61C 109.5
C59 C62 H62A 109.5
C59 C62 H62B 109.5
H62A C62 H62B 109.5
C59 C62 H62C 109.5
H62A C62 H62C 109.5
H62B C62 H62C 109.5
C60 C63 H63A 109.5
C60 C63 H63B 109.5
H63A C63 H63B 109.5
C60 C63 H63C 109.5
H63A C63 H63C 109.5
H63B C63 H63C 109.5
N23 C64 N22 116.8(5)
N23 C64 H64A 108.1
N22 C64 H64A 108.1
N23 C64 H64B 108.1
N22 C64 H64B 108.1
H64A C64 H64B 107.3
N22 C65 N25 110.5(5)
N22 C65 H65A 109.5
N25 C65 H65A 109.5
N22 C65 H65B 109.5
N25 C65 H65B 109.5
H65A C65 H65B 108.1
N22 C66 N27 110.9(5)
N22 C66 H66A 109.5
N27 C66 H66A 109.5
N22 C66 H66B 109.5
N27 C66 H66B 109.5
H66A C66 H66B 108.1
N23 C67 C68 107.2(6)
N23 C67 C70 124.0(7)
C68 C67 C70 128.7(7)
C67 C68 C69 105.1(7)
C67 C68 C71 125.7(7)
C69 C68 C71 129.2(8)
N24 C69 C68 112.3(6)
N24 C69 C72 120.6(7)
C68 C69 C72 127.0(7)
C67 C70 H70A 109.5
C67 C70 H70B 109.5
H70A C70 H70B 109.5
C67 C70 H70C 109.5
H70A C70 H70C 109.5
H70B C70 H70C 109.5
C68 C71 H71A 109.5
C68 C71 H71B 109.5
H71A C71 H71B 109.5
C68 C71 H71C 109.5
H71A C71 H71C 109.5
H71B C71 H71C 109.5
C69 C72 H72A 109.5
C69 C72 H72B 109.5
H72A C72 H72B 109.5
C69 C72 H72C 109.5
H72A C72 H72C 109.5
H72B C72 H72C 109.5
N25 C73 C74 106.4(7)
N25 C73 C76 123.7(6)
C74 C73 C76 129.8(7)
C73 C74 C75 105.2(7)
C73 C74 C77 125.4(8)
C75 C74 C77 129.3(8)
N26 C75 C74 111.0(7)
N26 C75 C78 121.5(8)
C74 C75 C78 127.5(7)
C73 C76 H76A 109.5
C73 C76 H76B 109.5
H76A C76 H76B 109.5
C73 C76 H76C 109.5
H76A C76 H76C 109.5
H76B C76 H76C 109.5
C74 C77 H77A 109.5
C74 C77 H77B 109.5
H77A C77 H77B 109.5
C74 C77 H77C 109.5
H77A C77 H77C 109.5
H77B C77 H77C 109.5
C75 C78 H78A 109.5
C75 C78 H78B 109.5
H78A C78 H78B 109.5
C75 C78 H78C 109.5
H78A C78 H78C 109.5
H78B C78 H78C 109.5
N27 C79 C80 105.9(6)
N27 C79 C82 121.9(7)
C80 C79 C82 132.1(7)
C79 C80 C81 106.7(6)
C79 C80 C83 128.3(7)
C81 C80 C83 125.1(7)
N28 C81 C80 110.7(6)
N28 C81 C84 120.8(6)
C80 C81 C84 128.5(6)
C79 C82 H82A 109.5
C79 C82 H82B 109.5
H82A C82 H82B 109.5
C79 C82 H82C 109.5
H82A C82 H82C 109.5
H82B C82 H82C 109.5
C80 C83 H83A 109.5
C80 C83 H83B 109.5
H83A C83 H83B 109.5
C80 C83 H83C 109.5
H83A C83 H83C 109.5
H83B C83 H83C 109.5
C81 C84 H84A 109.5
C81 C84 H84B 109.5
H84A C84 H84B 109.5
C81 C84 H84C 109.5
H84A C84 H84C 109.5
H84B C84 H84C 109.5
Cl2 C85 Cl1 115.0(9)
Cl2 C85 H85A 108.5
Cl1 C85 H85A 108.5
Cl2 C85 H85B 108.5
Cl1 C85 H85B 108.5
H85A C85 H85B 107.5
Cl4 C86 Cl3 114.0(13)
Cl4 C86 H86A 108.8
Cl3 C86 H86A 108.8
Cl4 C86 H86B 108.8
Cl3 C86 H86B 108.8
H86A C86 H86B 107.7
Cl6 C87 Cl5 113.5(8)
Cl6 C87 H87A 108.9
Cl5 C87 H87A 108.9
Cl6 C87 H87B 108.9
Cl5 C87 H87B 108.9
H87A C87 H87B 107.7
F1 P1 F3 105.6(5)
F1 P1 F2 93.7(4)
F3 P1 F2 92.8(3)
F1 P1 F4 91.2(4)
F3 P1 F4 90.6(3)
F2 P1 F4 173.1(4)
F1 P1 F5 87.5(5)
F3 P1 F5 166.7(5)
F2 P1 F5 88.7(3)
F4 P1 F5 86.7(3)
F1 P1 F6 173.1(6)
F3 P1 F6 81.3(4)
F2 P1 F6 85.9(4)
F4 P1 F6 88.6(4)
F5 P1 F6 85.6(5)
F9 P2 F10 94.6(7)
F9 P2 F8 94.7(6)
F10 P2 F8 170.7(7)
F9 P2 F7 91.4(5)
F10 P2 F7 89.2(5)
F8 P2 F7 90.8(6)
F9 P2 F12 89.3(6)
F10 P2 F12 92.8(6)
F8 P2 F12 87.1(6)
F7 P2 F12 177.8(6)
F9 P2 F11 175.9(6)
F10 P2 F11 86.0(6)
F8 P2 F11 84.8(6)
F7 P2 F11 84.6(5)
F12 P2 F11 94.6(6)
F16 P3 F15 88.5(4)
F16 P3 F14 176.7(6)
F15 P3 F14 91.1(4)
F16 P3 F18 96.4(7)
F15 P3 F18 89.7(4)
F14 P3 F18 86.8(5)
F16 P3 F13 90.8(5)
F15 P3 F13 88.5(4)
F14 P3 F13 86.0(5)
F18 P3 F13 172.5(6)
F16 P3 F17 92.3(4)
F15 P3 F17 176.8(4)
F14 P3 F17 87.9(4)
F18 P3 F17 93.3(4)
F13 P3 F17 88.4(4)
F21 P4 F20 92.8(6)
F21 P4 F22 96.2(6)
F20 P4 F22 171.0(6)
F21 P4 F19 90.6(5)
F20 P4 F19 91.0(4)
F22 P4 F19 89.2(4)
F21 P4 F24 89.1(4)
F20 P4 F24 89.9(4)
F22 P4 F24 89.9(4)
F19 P4 F24 179.1(4)
F21 P4 F23 176.6(6)
F20 P4 F23 90.0(6)
F22 P4 F23 81.0(5)
F19 P4 F23 91.3(5)
F24 P4 F23 89.0(4)

loop_
_geom_bond_atom_site_label_1
_geom_bond_atom_site_label_2
_geom_bond_distance
Cu1 N5 1.965(5)
Cu1 N28 1.968(5)
Cu1 N3 1.989(5)
Cu2 N10 1.960(6)
Cu2 N7 1.966(6)
Cu2 N12 2.017(5)
Cu3 N14 1.963(5)
Cu3 N17 1.967(6)
Cu3 N19 2.007(6)
Cu4 N24 1.958(6)
Cu4 N26 1.990(6)
Cu4 N21 1.996(6)
N1 C2 1.428(8)
N1 C3 1.470(8)
N1 C1 1.480(9)
N2 C4 1.348(8)
N2 N3 1.365(7)
N2 C1 1.450(8)
N3 C6 1.355(8)
N4 C10 1.358(9)
N4 N5 1.368(7)
N4 C2 1.466(8)
N5 C12 1.317(8)
N6 C16 1.350(8)
N6 N7 1.367(8)
N6 C3 1.455(8)
N7 C18 1.337(9)
N8 C23 1.454(8)
N8 C24 1.462(8)
N8 C22 1.469(8)
N9 C25 1.366(9)
N9 N10 1.366(8)
N9 C22 1.450(8)
N10 C27 1.340(9)
N11 N12 1.370(7)
N11 C31 1.376(8)
N11 C23 1.438(8)
N12 C33 1.337(8)
N13 C37 1.332(9)
N13 N14 1.375(7)
N13 C24 1.467(8)
N14 C39 1.344(8)
N15 C43 1.433(8)
N15 C45 1.443(9)
N15 C44 1.467(8)
N16 C46 1.353(9)
N16 N17 1.383(7)
N16 C43 1.479(9)
N17 C48 1.338(9)
N18 C52 1.353(9)
N18 N19 1.364(8)
N18 C44 1.441(9)
N19 C54 1.340(9)
N20 C58 1.352(8)
N20 N21 1.361(7)
N20 C45 1.452(9)
N21 C60 1.351(9)
N22 C66 1.452(8)
N22 C64 1.455(8)
N22 C65 1.456(8)
N23 C67 1.370(9)
N23 N24 1.385(7)
N23 C64 1.442(8)
N24 C69 1.341(9)
N25 C73 1.342(9)
N25 N26 1.352(8)
N25 C65 1.466(8)
N26 C75 1.340(9)
N27 C79 1.365(9)
N27 N28 1.369(7)
N27 C66 1.460(8)
N28 C81 1.329(8)
C1 H1A 0.9900
C1 H1B 0.9900
C2 H2A 0.9900
C2 H2B 0.9900
C3 H3A 0.9900
C3 H3B 0.9900
C4 C5 1.392(10)
C4 C7 1.481(10)
C5 C6 1.402(10)
C5 C8 1.484(9)
C6 C9 1.466(10)
C7 H7A 0.9800
C7 H7B 0.9800
C7 H7C 0.9800
C8 H8A 0.9800
C8 H8B 0.9800
C8 H8C 0.9800
C9 H9A 0.9800
C9 H9B 0.9800
C9 H9C 0.9800
C10 C11 1.353(10)
C10 C13 1.504(10)
C11 C12 1.422(10)
C11 C14 1.498(10)
C12 C15 1.506(10)
C13 H13A 0.9800
C13 H13B 0.9800
C13 H13C 0.9800
C14 H14A 0.9800
C14 H14B 0.9800
C14 H14C 0.9800
C15 H15A 0.9800
C15 H15B 0.9800
C15 H15C 0.9800
C16 C17 1.398(11)
C16 C19 1.493(11)
C17 C18 1.416(11)
C17 C20 1.504(10)
C18 C21 1.488(11)
C19 H19A 0.9800
C19 H19B 0.9800
C19 H19C 0.9800
C20 H20A 0.9800
C20 H20B 0.9800
C20 H20C 0.9800
C21 H21A 0.9800
C21 H21B 0.9800
C21 H21C 0.9800
C22 H22A 0.9900
C22 H22B 0.9900
C23 H23A 0.9900
C23 H23B 0.9900
C24 H24A 0.9900
C24 H24B 0.9900
C25 C26 1.400(11)
C25 C28 1.503(12)
C26 C27 1.408(11)
C26 C29 1.486(11)
C27 C30 1.466(11)
C28 H28A 0.9800
C28 H28B 0.9800
C28 H28C 0.9800
C29 H29A 0.9800
C29 H29B 0.9800
C29 H29C 0.9800
C30 H30A 0.9800
C30 H30B 0.9800
C30 H30C 0.9800
C31 C32 1.375(9)
C31 C34 1.480(10)
C32 C33 1.395(10)
C32 C35 1.493(10)
C33 C36 1.478(9)
C34 H34A 0.9800
C34 H34B 0.9800
C34 H34C 0.9800
C35 H35A 0.9800
C35 H35B 0.9800
C35 H35C 0.9800
C36 H36A 0.9800
C36 H36B 0.9800
C36 H36C 0.9800
C37 C38 1.397(10)
C37 C40 1.509(10)
C38 C39 1.399(10)
C38 C41 1.514(11)
C39 C42 1.495(9)
C40 H40A 0.9800
C40 H40B 0.9800
C40 H40C 0.9800
C41 H41A 0.9800
C41 H41B 0.9800
C41 H41C 0.9800
C42 H42A 0.9800
C42 H42B 0.9800
C42 H42C 0.9800
C43 H43A 0.9900
C43 H43B 0.9900
C44 H44A 0.9900
C44 H44B 0.9900
C45 H45A 0.9900
C45 H45B 0.9900
C46 C47 1.377(10)
C46 C49 1.462(10)
C47 C48 1.404(10)
C47 C50 1.491(10)
C48 C51 1.480(10)
C49 H49A 0.9800
C49 H49B 0.9800
C49 H49C 0.9800
C50 H50A 0.9800
C50 H50B 0.9800
C50 H50C 0.9800
C51 H51A 0.9800
C51 H51B 0.9800
C51 H51C 0.9800
C52 C53 1.399(11)
C52 C55 1.466(11)
C53 C54 1.398(11)
C53 C56 1.520(11)
C54 C57 1.478(11)
C55 H55A 0.9800
C55 H55B 0.9800
C55 H55C 0.9800
C56 H56A 0.9800
C56 H56B 0.9800
C56 H56C 0.9800
C57 H57A 0.9800
C57 H57B 0.9800
C57 H57C 0.9800
C58 C59 1.359(10)
C58 C61 1.497(10)
C59 C60 1.394(10)
C59 C62 1.528(11)
C60 C63 1.465(10)
C61 H61A 0.9800
C61 H61B 0.9800
C61 H61C 0.9800
C62 H62A 0.9800
C62 H62B 0.9800
C62 H62C 0.9800
C63 H63A 0.9800
C63 H63B 0.9800
C63 H63C 0.9800
C64 H64A 0.9900
C64 H64B 0.9900
C65 H65A 0.9900
C65 H65B 0.9900
C66 H66A 0.9900
C66 H66B 0.9900
C67 C68 1.390(11)
C67 C70 1.496(10)
C68 C69 1.393(11)
C68 C71 1.500(11)
C69 C72 1.492(10)
C70 H70A 0.9800
C70 H70B 0.9800
C70 H70C 0.9800
C71 H71A 0.9800
C71 H71B 0.9800
C71 H71C 0.9800
C72 H72A 0.9800
C72 H72B 0.9800
C72 H72C 0.9800
C73 C74 1.378(10)
C73 C76 1.502(11)
C74 C75 1.403(11)
C74 C77 1.525(12)
C75 C78 1.488(10)
C76 H76A 0.9800
C76 H76B 0.9800
C76 H76C 0.9800
C77 H77A 0.9800
C77 H77B 0.9800
C77 H77C 0.9800
C78 H78A 0.9800
C78 H78B 0.9800
C78 H78C 0.9800
C79 C80 1.368(10)
C79 C82 1.480(10)
C80 C81 1.397(10)
C80 C83 1.515(10)
C81 C84 1.503(9)
C82 H82A 0.9800
C82 H82B 0.9800
C82 H82C 0.9800
C83 H83A 0.9800
C83 H83B 0.9800
C83 H83C 0.9800
C84 H84A 0.9800
C84 H84B 0.9800
C84 H84C 0.9800
Cl1 C85 1.703(13)
Cl2 C85 1.680(14)
C85 H85A 0.9900
C85 H85B 0.9900
Cl3 C86 1.661(19)
Cl4 C86 1.637(17)
C86 H86A 0.9900
C86 H86B 0.9900
Cl5 C87 1.811(12)
Cl6 C87 1.670(15)
C87 H87A 0.9900
C87 H87B 0.9900
P1 F1 1.455(6)
P1 F3 1.523(5)
P1 F2 1.557(5)
P1 F4 1.559(5)
P1 F5 1.584(6)
P1 F6 1.630(6)
P2 F9 1.422(7)
P2 F10 1.440(7)
P2 F8 1.461(8)
P2 F7 1.498(7)
P2 F12 1.498(7)
P2 F11 1.548(7)
P3 F16 1.507(7)
P3 F15 1.553(6)
P3 F14 1.555(7)
P3 F18 1.555(7)
P3 F13 1.565(7)
P3 F17 1.582(6)
P4 F21 1.512(7)
P4 F20 1.531(7)
P4 F22 1.555(7)
P4 F19 1.556(6)
P4 F24 1.581(5)
P4 F23 1.584(7)

loop_
_geom_torsion_atom_site_label_1
_geom_torsion_atom_site_label_2
_geom_torsion_atom_site_label_3
_geom_torsion_atom_site_label_4
_geom_torsion
C4 N2 N3 C6 0.4(7)
C1 N2 N3 C6 169.0(5)
C4 N2 N3 Cu1 -178.3(4)
C1 N2 N3 Cu1 -9.7(7)
N5 Cu1 N3 C6 -142.7(5)
N28 Cu1 N3 C6 28.2(6)
N5 Cu1 N3 N2 35.7(5)
N28 Cu1 N3 N2 -153.4(4)
C10 N4 N5 C12 -1.1(7)
C2 N4 N5 C12 179.8(5)
C10 N4 N5 Cu1 174.7(4)
C2 N4 N5 Cu1 -4.4(8)
N28 Cu1 N5 C12 26.6(7)
N3 Cu1 N5 C12 -163.2(6)
N28 Cu1 N5 N4 -148.2(4)
N3 Cu1 N5 N4 22.0(6)
C16 N6 N7 C18 -1.1(8)
C3 N6 N7 C18 178.1(6)
C16 N6 N7 Cu2 164.3(5)
C3 N6 N7 Cu2 -16.5(8)
N10 Cu2 N7 C18 -51.4(7)
N12 Cu2 N7 C18 127.6(6)
N10 Cu2 N7 N6 146.4(5)
N12 Cu2 N7 N6 -34.6(6)
C25 N9 N10 C27 0.2(7)
C22 N9 N10 C27 -178.5(5)
C25 N9 N10 Cu2 176.1(4)
C22 N9 N10 Cu2 -2.6(8)
N7 Cu2 N10 C27 -27.2(7)
N12 Cu2 N10 C27 153.9(6)
N7 Cu2 N10 N9 157.9(4)
N12 Cu2 N10 N9 -21.0(6)
C31 N11 N12 C33 0.2(7)
C23 N11 N12 C33 -169.1(5)
C31 N11 N12 Cu2 -172.7(4)
C23 N11 N12 Cu2 17.9(7)
N10 Cu2 N12 C33 152.4(5)
N7 Cu2 N12 C33 -26.6(6)
N10 Cu2 N12 N11 -36.8(5)
N7 Cu2 N12 N11 144.1(4)
C37 N13 N14 C39 -0.2(8)
C24 N13 N14 C39 177.2(6)
C37 N13 N14 Cu3 -172.9(5)
C24 N13 N14 Cu3 4.5(8)
N17 Cu3 N14 C39 48.4(6)
N19 Cu3 N14 C39 -127.4(6)
N17 Cu3 N14 N13 -140.5(5)
N19 Cu3 N14 N13 43.7(6)
C46 N16 N17 C48 1.4(7)
C43 N16 N17 C48 177.0(5)
C46 N16 N17 Cu3 -177.2(4)
C43 N16 N17 Cu3 -1.6(7)
N14 Cu3 N17 C48 31.7(6)
N19 Cu3 N17 C48 -152.4(5)
N14 Cu3 N17 N16 -150.0(4)
N19 Cu3 N17 N16 25.8(5)
C52 N18 N19 C54 1.5(7)
C44 N18 N19 C54 175.1(5)
C52 N18 N19 Cu3 178.2(4)
C44 N18 N19 Cu3 -8.1(7)
N14 Cu3 N19 C54 20.0(6)
N17 Cu3 N19 C54 -155.9(5)
N14 Cu3 N19 N18 -156.0(4)
N17 Cu3 N19 N18 28.1(5)
C58 N20 N21 C60 1.4(8)
C45 N20 N21 C60 179.0(6)
C58 N20 N21 Cu4 169.1(5)
C45 N20 N21 Cu4 -13.2(9)
N24 Cu4 N21 C60 -55.9(7)
N26 Cu4 N21 C60 125.2(6)
N24 Cu4 N21 N20 139.0(5)
N26 Cu4 N21 N20 -39.9(6)
C67 N23 N24 C69 1.4(7)
C64 N23 N24 C69 -178.5(5)
C67 N23 N24 Cu4 174.0(5)
C64 N23 N24 Cu4 -6.0(8)
N26 Cu4 N24 C69 149.0(6)
N21 Cu4 N24 C69 -29.9(7)
N26 Cu4 N24 N23 -21.6(6)
N21 Cu4 N24 N23 159.5(4)
C73 N25 N26 C75 -0.6(7)
C65 N25 N26 C75 -176.6(6)
C73 N25 N26 Cu4 -175.9(5)
C65 N25 N26 Cu4 8.1(8)
N24 Cu4 N26 C75 158.3(6)
N21 Cu4 N26 C75 -22.7(7)
N24 Cu4 N26 N25 -27.8(6)
N21 Cu4 N26 N25 151.2(5)
C79 N27 N28 C81 1.4(7)
C66 N27 N28 C81 -177.7(6)
C79 N27 N28 Cu1 -158.2(5)
C66 N27 N28 Cu1 22.7(7)
N5 Cu1 N28 C81 53.1(6)
N3 Cu1 N28 C81 -117.2(5)
N5 Cu1 N28 N27 -151.5(4)
N3 Cu1 N28 N27 38.3(5)
C4 N2 C1 N1 79.3(8)
N3 N2 C1 N1 -87.3(6)
C2 N1 C1 N2 74.0(7)
C3 N1 C1 N2 -151.6(5)
C3 N1 C2 N4 -69.7(7)
C1 N1 C2 N4 64.5(7)
C10 N4 C2 N1 94.3(8)
N5 N4 C2 N1 -86.9(7)
C16 N6 C3 N1 68.7(9)
N7 N6 C3 N1 -110.4(7)
C2 N1 C3 N6 -151.3(6)
C1 N1 C3 N6 73.7(7)
N3 N2 C4 C5 -0.3(8)
C1 N2 C4 C5 -167.6(6)
N3 N2 C4 C7 178.9(7)
C1 N2 C4 C7 11.6(11)
N2 C4 C5 C6 0.0(8)
C7 C4 C5 C6 -179.1(8)
N2 C4 C5 C8 -179.9(7)
C7 C4 C5 C8 1.0(13)
N2 N3 C6 C5 -0.4(7)
Cu1 N3 C6 C5 178.2(4)
N2 N3 C6 C9 -178.9(6)
Cu1 N3 C6 C9 -0.3(10)
C4 C5 C6 N3 0.3(8)
C8 C5 C6 N3 -179.8(7)
C4 C5 C6 C9 178.6(7)
C8 C5 C6 C9 -1.5(12)
N5 N4 C10 C11 1.0(8)
C2 N4 C10 C11 179.9(6)
N5 N4 C10 C13 -177.8(6)
C2 N4 C10 C13 1.1(11)
N4 C10 C11 C12 -0.4(8)
C13 C10 C11 C12 178.3(7)
N4 C10 C11 C14 179.6(7)
C13 C10 C11 C14 -1.7(13)
N4 N5 C12 C11 0.8(8)
Cu1 N5 C12 C11 -174.7(5)
N4 N5 C12 C15 -176.2(6)
Cu1 N5 C12 C15 8.3(10)
C10 C11 C12 N5 -0.3(8)
C14 C11 C12 N5 179.7(7)
C10 C11 C12 C15 176.6(7)
C14 C11 C12 C15 -3.5(12)
N7 N6 C16 C17 1.7(8)
C3 N6 C16 C17 -177.5(6)
N7 N6 C16 C19 179.8(7)
C3 N6 C16 C19 0.7(11)
N6 C16 C17 C18 -1.5(8)
C19 C16 C17 C18 -179.5(8)
N6 C16 C17 C20 177.1(8)
C19 C16 C17 C20 -0.9(14)
N6 N7 C18 C17 0.1(8)
Cu2 N7 C18 C17 -164.9(5)
N6 N7 C18 C21 177.1(7)
Cu2 N7 C18 C21 12.1(11)
C16 C17 C18 N7 0.9(9)
C20 C17 C18 N7 -177.8(7)
C16 C17 C18 C21 -175.9(8)
C20 C17 C18 C21 5.4(13)
C25 N9 C22 N8 -89.4(8)
N10 N9 C22 N8 89.0(7)
C23 N8 C22 N9 -55.4(7)
C24 N8 C22 N9 80.3(7)
N12 N11 C23 N8 81.7(7)
C31 N11 C23 N8 -85.5(8)
C24 N8 C23 N11 144.2(5)
C22 N8 C23 N11 -81.0(6)
C23 N8 C24 N13 -72.4(7)
C22 N8 C24 N13 151.7(5)
C37 N13 C24 N8 -63.4(9)
N14 N13 C24 N8 119.6(6)
N10 N9 C25 C26 -0.7(8)
C22 N9 C25 C26 177.9(6)
N10 N9 C25 C28 177.1(7)
C22 N9 C25 C28 -4.3(11)
N9 C25 C26 C27 0.8(8)
C28 C25 C26 C27 -176.8(8)
N9 C25 C26 C29 179.8(8)
C28 C25 C26 C29 2.2(14)
N9 N10 C27 C26 0.3(8)
Cu2 N10 C27 C26 -175.3(5)
N9 N10 C27 C30 178.9(7)
Cu2 N10 C27 C30 3.4(11)
C25 C26 C27 N10 -0.7(9)
C29 C26 C27 N10 -179.7(8)
C25 C26 C27 C30 -179.2(8)
C29 C26 C27 C30 1.8(14)
N12 N11 C31 C32 -1.4(7)
C23 N11 C31 C32 167.0(6)
N12 N11 C31 C34 177.5(7)
C23 N11 C31 C34 -14.1(11)
N11 C31 C32 C33 1.9(7)
C34 C31 C32 C33 -176.8(8)
N11 C31 C32 C35 -178.7(7)
C34 C31 C32 C35 2.5(13)
N11 N12 C33 C32 1.0(7)
Cu2 N12 C33 C32 172.8(4)
N11 N12 C33 C36 -179.8(5)
Cu2 N12 C33 C36 -8.0(9)
C31 C32 C33 N12 -1.9(8)
C35 C32 C33 N12 178.8(6)
C31 C32 C33 C36 179.0(6)
C35 C32 C33 C36 -0.4(11)
N14 N13 C37 C38 0.2(9)
C24 N13 C37 C38 -177.0(7)
N14 N13 C37 C40 -178.6(8)
C24 N13 C37 C40 4.3(13)
N13 C37 C38 C39 -0.1(9)
C40 C37 C38 C39 178.6(9)
N13 C37 C38 C41 -177.6(9)
C40 C37 C38 C41 1.1(16)
N13 N14 C39 C38 0.1(8)
Cu3 N14 C39 C38 172.7(5)
N13 N14 C39 C42 178.0(6)
Cu3 N14 C39 C42 -9.5(10)
C37 C38 C39 N14 0.0(9)
C41 C38 C39 N14 177.4(8)
C37 C38 C39 C42 -177.7(7)
C41 C38 C39 C42 -0.3(14)
C45 N15 C43 N16 -72.0(7)
C44 N15 C43 N16 62.3(8)
C46 N16 C43 N15 85.7(8)
N17 N16 C43 N15 -89.0(7)
C52 N18 C44 N15 85.9(8)
N19 N18 C44 N15 -86.5(7)
C43 N15 C44 N18 75.6(7)
C45 N15 C44 N18 -149.5(6)
C43 N15 C45 N20 -150.6(6)
C44 N15 C45 N20 73.9(7)
C58 N20 C45 N15 63.1(9)
N21 N20 C45 N15 -114.1(7)
N17 N16 C46 C47 -1.0(7)
C43 N16 C46 C47 -176.0(6)
N17 N16 C46 C49 -178.2(6)
C43 N16 C46 C49 6.8(10)
N16 C46 C47 C48 0.2(7)
C49 C46 C47 C48 177.2(7)
N16 C46 C47 C50 178.8(6)
C49 C46 C47 C50 -4.2(12)
N16 N17 C48 C47 -1.2(7)
Cu3 N17 C48 C47 177.3(4)
N16 N17 C48 C51 -178.5(6)
Cu3 N17 C48 C51 0.0(9)
C46 C47 C48 N17 0.7(7)
C50 C47 C48 N17 -177.9(6)
C46 C47 C48 C51 177.7(7)
C50 C47 C48 C51 -0.8(12)
N19 N18 C52 C53 -0.2(8)
C44 N18 C52 C53 -173.3(6)
N19 N18 C52 C55 -178.8(7)
C44 N18 C52 C55 8.2(11)
N18 C52 C53 C54 -1.0(8)
C55 C52 C53 C54 177.4(8)
N18 C52 C53 C56 -178.4(7)
C55 C52 C53 C56 -0.1(14)
N18 N19 C54 C53 -2.1(7)
Cu3 N19 C54 C53 -178.5(5)
N18 N19 C54 C57 -179.5(6)
Cu3 N19 C54 C57 4.1(9)
C52 C53 C54 N19 1.9(8)
C56 C53 C54 N19 179.4(7)
C52 C53 C54 C57 179.2(7)
C56 C53 C54 C57 -3.4(13)
N21 N20 C58 C59 -0.7(8)
C45 N20 C58 C59 -178.2(7)
N21 N20 C58 C61 177.9(7)
C45 N20 C58 C61 0.4(11)
N20 C58 C59 C60 -0.2(9)
C61 C58 C59 C60 -178.6(8)
N20 C58 C59 C62 179.9(8)
C61 C58 C59 C62 1.5(14)
N20 N21 C60 C59 -1.4(8)
Cu4 N21 C60 C59 -168.8(5)
N20 N21 C60 C63 -179.3(8)
Cu4 N21 C60 C63 13.3(12)
C58 C59 C60 N21 1.0(9)
C62 C59 C60 N21 -179.0(8)
C58 C59 C60 C63 178.7(9)
C62 C59 C60 C63 -1.3(15)
C67 N23 C64 N22 -87.4(8)
N24 N23 C64 N22 92.5(7)
C66 N22 C64 N23 74.8(7)
C65 N22 C64 N23 -57.0(8)
C66 N22 C65 N25 147.2(5)
C64 N22 C65 N25 -80.3(7)
C73 N25 C65 N22 -87.9(8)
N26 N25 C65 N22 87.5(7)
C64 N22 C66 N27 153.3(5)
C65 N22 C66 N27 -73.9(7)
C79 N27 C66 N22 -68.2(8)
N28 N27 C66 N22 110.7(6)
N24 N23 C67 C68 -1.1(8)
C64 N23 C67 C68 178.9(6)
N24 N23 C67 C70 179.8(7)
C64 N23 C67 C70 -0.2(11)
N23 C67 C68 C69 0.3(8)
C70 C67 C68 C69 179.3(8)
N23 C67 C68 C71 179.9(7)
C70 C67 C68 C71 -1.1(13)
N23 N24 C69 C68 -1.2(8)
Cu4 N24 C69 C68 -173.3(5)
N23 N24 C69 C72 176.1(6)
Cu4 N24 C69 C72 4.1(10)
C67 C68 C69 N24 0.6(8)
C71 C68 C69 N24 -179.0(7)
C67 C68 C69 C72 -176.6(7)
C71 C68 C69 C72 3.9(13)
N26 N25 C73 C74 0.8(8)
C65 N25 C73 C74 176.5(6)
N26 N25 C73 C76 179.0(7)
C65 N25 C73 C76 -5.3(11)
N25 C73 C74 C75 -0.6(8)
C76 C73 C74 C75 -178.7(8)
N25 C73 C74 C77 177.1(9)
C76 C73 C74 C77 -0.9(14)
N25 N26 C75 C74 0.2(8)
Cu4 N26 C75 C74 175.0(5)
N25 N26 C75 C78 177.9(7)
Cu4 N26 C75 C78 -7.3(11)
C73 C74 C75 N26 0.3(9)
C77 C74 C75 N26 -177.4(9)
C73 C74 C75 C78 -177.3(8)
C77 C74 C75 C78 5.1(15)
N28 N27 C79 C80 -1.9(8)
C66 N27 C79 C80 177.2(6)
N28 N27 C79 C82 -179.7(7)
C66 N27 C79 C82 -0.7(11)
N27 C79 C80 C81 1.5(8)
C82 C79 C80 C81 179.0(8)
N27 C79 C80 C83 179.8(7)
C82 C79 C80 C83 -2.7(14)
N27 N28 C81 C80 -0.4(7)
Cu1 N28 C81 C80 159.0(5)
N27 N28 C81 C84 179.8(6)
Cu1 N28 C81 C84 -20.8(9)
C79 C80 C81 N28 -0.7(8)
C83 C80 C81 N28 -179.1(7)
C79 C80 C81 C84 179.1(7)
C83 C80 C81 C84 0.7(12)

loop_
_platon_squeeze_void_nr
_platon_squeeze_void_average_x
_platon_squeeze_void_average_y
_platon_squeeze_void_average_z
_platon_squeeze_void_volume
_platon_squeeze_void_count_electrons
_platon_squeeze_void_content
1 0.500 0.000 0.500 539 38 ' '
2 0.500 0.000 0.000 165 9 ' '
